data_2022652
loop_
_publ_author_name
'Craig, Andrew J.'
'Shin, Seung Han'
'Cho, Jeong Bin'
'Balijapelly, Srikanth'
'Kelly, Jordan C.'
'Stoyko, Stanislav S.'
'Choudhury, Amitava'
'Jang, Joon I.'
'Aitken, Jennifer A.'

_publ_section_title
;
 Crystal structure, electronic structure, and optical properties of the
 novel Li~4~CdGe~2~S~7~, a wide-bandgap quaternary sulfide with a polar
 structure derived from lonsdaleite
;
_journal_coeditor_code WP3029
_journal_issue 9
_journal_name_full 'Acta Crystallographica Section C'
_journal_page_first
;
;
_journal_paper_doi 10.1107/S2053229622008014
_journal_volume 78
_journal_year 2022
_chemical_formula_iupac 'Li4 Cd Ge2 S7'
_chemical_formula_sum 'Cd Ge2 Li4 S7'
_chemical_formula_weight 509.76
_chemical_name_systematic
;
Tetralithium cadmium digermanium heptasulfide
;
_space_group_crystal_system monoclinic
_space_group_IT_number 9
_space_group_name_Hall 'C -2yc'
_space_group_name_H-M_alt 'C 1 c 1'
_audit_creation_method SHELXL-2018/3
_cell_angle_alpha 90
_cell_angle_beta 93.710(3)
_cell_angle_gamma 90
_cell_formula_units_Z 4
_cell_length_a 16.8354(10)
_cell_length_b 6.7870(4)
_cell_length_c 10.1499(6)
_cell_measurement_reflns_used 7524
_cell_measurement_temperature 293(2)
_cell_measurement_theta_max 32.988
_cell_measurement_theta_min 2.4245
_cell_volume 1157.32(12)
_computing_cell_refinement
;
SMART (Bruker, 2010)
;
_computing_data_collection
;
APEX2 (Bruker, 2010)
;
_computing_data_reduction
;
SMART (Bruker, 2010)
;
_computing_molecular_graphics
;
CrystalMaker (Palmer, 2019)
;
_computing_publication_material
;
SHELXL2018 (Sheldrick, 2015b)
;
_computing_structure_refinement
;
SHELXL2018 (Sheldrick, 2015b)
;
_computing_structure_solution
;
SHELXT (Sheldrick, 2015a)
;
_diffrn_ambient_temperature 293(2)
_diffrn_measured_fraction_theta_full 1.000
_diffrn_measured_fraction_theta_max 1.000
_diffrn_measurement_device_type 'Bruker SMART APEXII'
_diffrn_measurement_method '\f and \w scan'
_diffrn_radiation_type MoK\a
_diffrn_radiation_wavelength 0.71073
_diffrn_reflns_av_R_equivalents 0.0172
_diffrn_reflns_av_unetI/netI 0.0171
_diffrn_reflns_limit_h_max 21
_diffrn_reflns_limit_h_min -21
_diffrn_reflns_limit_k_max 8
_diffrn_reflns_limit_k_min -8
_diffrn_reflns_limit_l_max 13
_diffrn_reflns_limit_l_min -13
_diffrn_reflns_number 7415
_diffrn_reflns_theta_full 25.242
_diffrn_reflns_theta_max 27.481
_diffrn_reflns_theta_min 2.425
_exptl_absorpt_coefficient_mu 8.182
_exptl_absorpt_correction_T_max 0.7465
_exptl_absorpt_correction_T_min 0.5493
_exptl_absorpt_correction_type multi-scan
_exptl_absorpt_process_details
;
(SADABS; Sheldrick, 2002)
;
_exptl_crystal_colour colourless
_exptl_crystal_density_diffrn 2.926
_exptl_crystal_description polyhedra
_exptl_crystal_F_000 944
_exptl_crystal_size_max 0.210
_exptl_crystal_size_mid 0.115
_exptl_crystal_size_min 0.105
_refine_diff_density_max 0.269
_refine_diff_density_min -0.210
_refine_ls_abs_structure_details
;
Refined as an inversion twin.
;
_refine_ls_abs_structure_Flack 0.001(5)
_refine_ls_extinction_coef 0.00183(7)
_refine_ls_extinction_expression Fc^*^=kFc[1+0.001xFc^2^\l^3^/sin(2\q)]^-1/4^
_refine_ls_extinction_method
;
SHELXL2018 (Sheldrick, 2015b)
;
_refine_ls_goodness_of_fit_ref 1.076
_refine_ls_hydrogen_treatment undef
_refine_ls_matrix_type full
_refine_ls_number_parameters 129
_refine_ls_number_reflns 2634
_refine_ls_number_restraints 2
_refine_ls_restrained_S_all 1.075
_refine_ls_R_factor_all 0.0104
_refine_ls_R_factor_gt 0.0102
_refine_ls_shift/su_max 0.001
_refine_ls_shift/su_mean 0.000
_refine_ls_structure_factor_coef Fsqd
_refine_ls_weighting_details 'w=1/[\s^2^(Fo^2^)+(0.0097P)^2^+0.0293P] where P=(Fo^2^+2Fc^2^)/3'
_refine_ls_weighting_scheme calc
_refine_ls_wR_factor_gt 0.0239
_refine_ls_wR_factor_ref 0.0239
_reflns_number_gt 2612
_reflns_number_total 2634
_reflns_threshold_expression 'I > 2\s(I)'
_cod_data_source_file wp3029sup1.cif
_cod_data_source_block I
_cod_original_sg_symbol_H-M 'C c'
_cod_database_code 2022652
_shelx_space_group_comment
;
The symmetry employed for this shelxl refinement is uniquely defined
by the following loop, which should always be used as a source of
symmetry information in preference to the above space-group names.
They are only intended as comments.
;
_shelx_estimated_absorpt_t_min 0.278
_shelx_estimated_absorpt_t_max 0.480

loop_
_space_group_symop_operation_xyz
'x, y, z'
'x, -y, z+1/2'
'x+1/2, y+1/2, z'
'x+1/2, -y+1/2, z+1/2'

loop_
_atom_site_type_symbol
_atom_site_label
_atom_site_fract_x
_atom_site_fract_y
_atom_site_fract_z
_atom_site_U_iso_or_equiv
_atom_site_adp_type
_atom_site_calc_flag
_atom_site_occupancy
_atom_site_disorder_assembly
_atom_site_disorder_group
Li Li1 0.3309(6) 0.1842(15) 0.5012(10) 0.0224(18) Uani d 1 . .
Li Li2 0.1207(8) 0.3276(14) 0.4190(13) 0.025(2) Uani d 1 . .
Li Li3 0.9764(7) 0.3297(11) 0.7180(11) 0.0199(19) Uani d 1 . .
Li Li4 0.7674(6) 0.1619(14) 0.6423(10) 0.025(2) Uani d 1 . .
Cd Cd 0.54849(2) 0.36329(3) 0.56327(4) 0.01770(6) Uani d 1 . .
Ge Ge1 0.40538(2) 0.33494(7) 0.84280(2) 0.01042(11) Uani d 1 . .
Ge Ge2 0.19465(2) 0.17688(7) 0.77467(2) 0.01045(10) Uani d 1 . .
S S1 0.50089(4) 0.29460(12) 0.00091(8) 0.01425(15) Uani d 1 . .
S S2 0.43895(5) 0.16838(12) 0.66829(7) 0.01398(16) Uani d 1 . .
S S3 0.37399(5) 0.35832(12) 0.31017(8) 0.01570(17) Uani d 1 . .
S S4 0.30151(5) 0.16992(11) 0.92654(7) 0.01258(16) Uani d 1 . .
S S5 0.22120(5) 0.33369(13) 0.59790(8) 0.01651(18) Uani d 1 . .
S S6 0.66610(5) 0.36507(11) 0.73450(8) 0.01491(16) Uani d 1 . .
S S7 0.09614(4) 0.32632(13) 0.86708(8) 0.01446(16) Uani d 1 . .

loop_
_atom_site_aniso_label
_atom_site_aniso_U_11
_atom_site_aniso_U_22
_atom_site_aniso_U_33
_atom_site_aniso_U_12
_atom_site_aniso_U_13
_atom_site_aniso_U_23
Li1 0.022(4) 0.025(4) 0.021(3) -0.001(3) 0.006(3) -0.001(3)
Li2 0.028(4) 0.021(4) 0.025(4) -0.002(3) 0.000(3) 0.001(3)
Li3 0.021(3) 0.023(4) 0.016(4) 0.000(3) 0.004(3) 0.002(3)
Li4 0.026(4) 0.025(4) 0.024(4) 0.003(3) -0.003(3) -0.001(3)
Cd 0.01709(9) 0.01891(11) 0.01720(9) 0.00053(13) 0.00176(6) 0.00054(13)
Ge1 0.00954(19) 0.0111(2) 0.01056(18) -0.00010(12) 0.00062(14) -0.00022(12)
Ge2 0.00921(18) 0.01191(19) 0.01018(18) -0.00051(13) 0.00025(13) -0.00008(13)
S1 0.0124(3) 0.0164(4) 0.0135(3) -0.0005(3) -0.0020(2) 0.0005(3)
S2 0.0160(3) 0.0138(4) 0.0124(3) -0.0002(3) 0.0032(3) -0.0021(3)
S3 0.0179(4) 0.0117(4) 0.0175(4) -0.0012(3) 0.0018(3) -0.0008(3)
S4 0.0098(3) 0.0163(4) 0.0115(3) -0.0024(3) -0.0002(3) 0.0023(3)
S5 0.0173(4) 0.0203(4) 0.0120(4) -0.0021(3) 0.0011(3) 0.0036(3)
S6 0.0150(4) 0.0124(4) 0.0171(3) -0.0010(3) -0.0013(3) -0.0017(3)
S7 0.0130(4) 0.0146(4) 0.0161(3) 0.0020(3) 0.0035(3) -0.0005(3)

loop_
_atom_type_symbol
_atom_type_description
_atom_type_scat_dispersion_real
_atom_type_scat_dispersion_imag
_atom_type_scat_source
Cd Cd -0.8075 1.2024 'International Tables Vol C Tables 4.2.6.8 and 6.1.1.4'
Ge Ge 0.1547 1.8001 'International Tables Vol C Tables 4.2.6.8 and 6.1.1.4'
Li Li -0.0003 0.0001 'International Tables Vol C Tables 4.2.6.8 and 6.1.1.4'
S S 0.1246 0.1234 'International Tables Vol C Tables 4.2.6.8 and 6.1.1.4'

loop_
_geom_angle_atom_site_label_1
_geom_angle_atom_site_label_2
_geom_angle_atom_site_label_3
_geom_angle_site_symmetry_1
_geom_angle_site_symmetry_3
_geom_angle
_geom_angle_publ_flag
S5 Li1 S2 . . 107.5(4) ?
S5 Li1 S3 . . 113.8(4) ?
S2 Li1 S3 . . 109.5(4) ?
S5 Li1 S4 . 2_554 112.5(4) ?
S2 Li1 S4 . 2_554 106.8(4) ?
S3 Li1 S4 . 2_554 106.5(4) ?
S1 Li2 S5 4_455 . 108.3(5) ?
S1 Li2 S7 4_455 2_564 106.0(5) ?
S5 Li2 S7 . 2_564 104.4(4) ?
S1 Li2 S6 4_455 4_454 113.2(4) ?
S5 Li2 S6 . 4_454 110.4(5) ?
S7 Li2 S6 2_564 4_454 114.0(5) ?
S3 Li3 S1 4 4 109.9(4) ?
S3 Li3 S2 4 3 113.8(5) ?
S1 Li3 S2 4 3 101.4(3) ?
S3 Li3 S7 4 1_655 110.0(4) ?
S1 Li3 S7 4 1_655 112.3(5) ?
S2 Li3 S7 3 1_655 109.3(4) ?
S5 Li4 S3 3_545 4 107.5(4) ?
S5 Li4 S6 3_545 . 111.9(4) ?
S3 Li4 S6 4 . 105.7(4) ?
S5 Li4 S4 3_545 4_554 110.0(4) ?
S3 Li4 S4 4 4_554 115.7(4) ?
S6 Li4 S4 . 4_554 106.1(3) ?
S1 Cd S7 2_565 4_554 112.35(3) ?
S1 Cd S6 2_565 . 112.75(3) ?
S7 Cd S6 4_554 . 105.41(3) ?
S1 Cd S2 2_565 . 110.77(3) ?
S7 Cd S2 4_554 . 109.70(2) ?
S6 Cd S2 . . 105.52(3) ?
S3 Ge1 S2 2_565 . 116.24(3) ?
S3 Ge1 S1 2_565 1_556 112.82(3) ?
S2 Ge1 S1 . 1_556 107.87(3) ?
S3 Ge1 S4 2_565 . 110.03(3) ?
S2 Ge1 S4 . . 106.82(3) ?
S1 Ge1 S4 1_556 . 101.95(3) ?
S5 Ge2 S6 . 3_445 111.99(3) ?
S5 Ge2 S7 . . 109.20(3) ?
S6 Ge2 S7 3_445 . 111.08(3) ?
S5 Ge2 S4 . . 111.93(3) ?
S6 Ge2 S4 3_445 . 104.90(3) ?
S7 Ge2 S4 . . 107.62(3) ?
Ge1 S1 Li2 1_554 4_554 112.5(3) ?
Ge1 S1 Li3 1_554 4_454 123.0(3) ?
Li2 S1 Li3 4_554 4_454 113.2(4) ?
Ge1 S1 Cd 1_554 2_564 105.78(3) ?
Li2 S1 Cd 4_554 2_564 98.4(3) ?
Li3 S1 Cd 4_454 2_564 99.34(19) ?
Ge1 S2 Li1 . . 108.8(2) ?
Ge1 S2 Li3 . 3_445 113.3(3) ?
Li1 S2 Li3 . 3_445 111.3(4) ?
Ge1 S2 Cd . . 107.38(3) ?
Li1 S2 Cd . . 102.5(2) ?
Li3 S2 Cd 3_445 . 113.0(3) ?
Ge1 S3 Li3 2_564 4_454 113.5(2) ?
Ge1 S3 Li4 2_564 4_454 109.1(2) ?
Li3 S3 Li4 4_454 4_454 102.6(4) ?
Ge1 S3 Li1 2_564 . 115.4(2) ?
Li3 S3 Li1 4_454 . 108.3(3) ?
Li4 S3 Li1 4_454 . 107.0(4) ?
Ge1 S4 Ge2 . . 109.01(3) ?
Ge1 S4 Li1 . 2 115.6(2) ?
Ge2 S4 Li1 . 2 110.3(2) ?
Ge1 S4 Li4 . 4_455 108.5(2) ?
Ge2 S4 Li4 . 4_455 110.8(2) ?
Li1 S4 Li4 2 4_455 102.4(4) ?
Ge2 S5 Li1 . . 110.0(2) ?
Ge2 S5 Li4 . 3_455 112.6(3) ?
Li1 S5 Li4 . 3_455 102.9(4) ?
Ge2 S5 Li2 . . 116.5(3) ?
Li1 S5 Li2 . . 102.1(4) ?
Li4 S5 Li2 3_455 . 111.3(3) ?
Ge2 S6 Li4 3 . 117.8(2) ?
Ge2 S6 Li2 3 4 116.6(2) ?
Li4 S6 Li2 . 4 104.7(3) ?
Ge2 S6 Cd 3 . 106.34(3) ?
Li4 S6 Cd . . 105.6(2) ?
Li2 S6 Cd 4 . 104.6(3) ?
Ge2 S7 Li2 . 2_565 114.4(3) ?
Ge2 S7 Li3 . 1_455 110.8(3) ?
Li2 S7 Li3 2_565 1_455 104.3(4) ?
Ge2 S7 Cd . 4_455 112.60(3) ?
Li2 S7 Cd 2_565 4_455 112.1(3) ?
Li3 S7 Cd 1_455 4_455 101.6(2) ?

loop_
_geom_bond_atom_site_label_1
_geom_bond_atom_site_label_2
_geom_bond_site_symmetry_2
_geom_bond_distance
_geom_bond_publ_flag
Li1 S5 . 2.374(10) ?
Li1 S2 . 2.408(10) ?
Li1 S3 . 2.421(10) ?
Li1 S4 2_554 2.559(10) ?
Li2 S1 4_455 2.380(13) ?
Li2 S5 . 2.401(13) ?
Li2 S7 2_564 2.437(10) ?
Li2 S6 4_454 2.447(12) ?
Li3 S3 4 2.385(10) ?
Li3 S1 4 2.420(12) ?
Li3 S2 3 2.428(7) ?
Li3 S7 1_655 2.440(12) ?
Li4 S5 3_545 2.393(9) ?
Li4 S3 4 2.397(10) ?
Li4 S6 . 2.428(10) ?
Li4 S4 4_554 2.567(11) ?
Cd S1 2_565 2.5235(8) ?
Cd S7 4_554 2.5441(9) ?
Cd S6 . 2.5487(10) ?
Cd S2 . 2.5576(9) ?
Ge1 S3 2_565 2.1680(8) ?
Ge1 S2 . 2.2055(9) ?
Ge1 S1 1_556 2.2141(8) ?
Ge1 S4 . 2.2862(8) ?
Ge2 S5 . 2.1577(8) ?
Ge2 S6 3_445 2.2024(10) ?
Ge2 S7 . 2.2045(8) ?
Ge2 S4 . 2.2926(9) ?

_cod_database_fobs_code 2022652
